data_8103742
loop_
_publ_author_name
'Gourdon, O.'
'Cario, L.'
'Petricek, V.'
'Evain, M.'
'Perez-Mato, J.M.'

_publ_section_title
;
 Synthesis, structure determination and twinning of two new composite
 compounds in the hexagonal perovskite-like sulfide family: Eu8/7 Ti S3
 and Sr8/7 Ti S3
;
_journal_name_full 'Zeitschrift fuer Kristallographie (149,1979-)'
_journal_page_first 541
_journal_page_last 555
_journal_volume 216
_journal_year 2001
_chemical_formula_sum 'S3 Sr1.143 Ti'
_chemical_name_systematic 'Sr1.143 Ti S3'
_space_group_IT_number 147
_symmetry_space_group_name_Hall '-P 3'
_symmetry_space_group_name_H-M 'P -3'
_cell_angle_alpha 90
_cell_angle_beta 90
_cell_angle_gamma 120
_cell_formula_units_Z 21
_cell_length_a 11.48
_cell_length_b 11.48
_cell_length_c 20.958
_cell_volume 2392.017
_citation_journal_id_ASTM ZEKRDZ
_cod_data_source_file Gourdon_ZEKRDZ_2001_123.cif
_cod_data_source_block S3Sr1.143Ti1
_cod_original_formula_sum 'S3 Sr1.143 Ti1'
_cod_database_code 8103742

loop_
_symmetry_equiv_pos_as_xyz
x,y,z
-y,x-y,z
-x+y,-x,z
-x,-y,-z
y,-x+y,-z
x-y,x,-z

loop_
_atom_site_label
_atom_site_type_symbol
_atom_site_fract_x
_atom_site_fract_y
_atom_site_fract_z
_atom_site_occupancy
_atom_site_U_iso_or_equiv
S9 S-2 0.5022 0.1498 0.6884 1 0.0
Ti5 Ti+3 0.6667 0.3333 0.0419 1 0.0
S8 S-2 0.4866 0.3157 0.5534 1 0.0
Ti7 Ti+3 0.6667 0.3333 0.3372 1 0.0
Sr2 Sr+2 0.362 0.3608 0.43576 1 0.0
S5 S-2 0.5754 0.1471 0.1165 1 0.0
Sr1 Sr+2 0.3164 0.3342 0.18842 1 0.0
S7 S-2 0.4992 0.1674 0.41312 1 0.0
Ti6 Ti+3 0.6667 0.3333 0.19 1 0.0
S3 S-2 0.1692 0.1593 0.34857 1 0.0
Ti9 Ti+3 0.6667 0.3333 0.6234 1 0.0
S1 S-2 0.1845 0.1614 0.0682 1 0.0
Ti8 Ti+3 0.6667 0.3333 0.4852 1 0.0
Sr4 Sr+2 0.33647 0.30464 0.94278 1 0.0
Ti2 Ti+3 0 0 0.1341 1 0.0
Ti1 Ti+3 0 0 0 1 0.0
S6 S-2 0.4781 0.2462 0.26452 1 0.0
Ti11 Ti+3 0.6667 0.3333 0.8913 1 0.0
S11 S-2 0.5057 0.1646 0.9675 1 0.0
S4 S-2 0.0922 0.1873 0.5012 0.5 0.0
Ti4 Ti+3 0 0 0.4255 1 0.0
S2 S-2 0.0016 0.1693 0.2046 1 0.0
S10 S-2 0.4971 0.334 0.8262 1 0.0
Ti10 Ti+3 0.6667 0.3333 0.7563 1 0.0
Ti3 Ti+3 0 0 0.2749 1 0.0
Sr3 Sr+2 0.32996 0.30114 0.67827 1 0.0
